data_2240703
loop_
_publ_author_name
'Mamallan, Krishnasamy'
'Tagore, Sadasivam Sharmila'
'Gomathi, Sundaramoorthy'
'Sethuraman, Velusamy'

_publ_section_title
;
 Crystal structure of 2,4-diamino-6-oxo-3,6-dihydropyrimidin-1-ium
 <i>p</i>-toluenesulfonate
;
_journal_coeditor_code SU5107
_journal_issue 5
_journal_name_full 'Acta Crystallographica Section E'
_journal_page_first 476
_journal_page_last 478
_journal_paper_doi 10.1107/S2056989015006787
_journal_volume 71
_journal_year 2015
_chemical_formula_iupac 'C4 H7 N4 O1 +, C7 H7 O3 S1 -'
_chemical_formula_moiety 'C4 H7 N4 O1 +, C7 H7 O3 S1 -'
_chemical_formula_sum 'C11 H14 N4 O4 S'
_chemical_formula_weight 298.33
_chemical_name_systematic
;
2,4-Diamino-6-oxo-3,6-dihydropyrimidin-1-ium
<i>p</i>-toluenesulfonate
;
_space_group_IT_number 15
_symmetry_cell_setting monoclinic
_symmetry_space_group_name_Hall '-C 2yc'
_symmetry_space_group_name_H-M 'C 1 2/c 1'
_atom_sites_solution_hydrogens geom
_atom_sites_solution_primary direct
_atom_sites_solution_secondary difmap
_cell_angle_alpha 90
_cell_angle_beta 96.4280(10)
_cell_angle_gamma 90
_cell_formula_units_Z 8
_cell_length_a 30.8628(7)
_cell_length_b 6.5559(2)
_cell_length_c 13.1565(3)
_cell_measurement_reflns_used 3580
_cell_measurement_temperature 296
_cell_measurement_theta_max 29.3
_cell_measurement_theta_min 2.7
_cell_volume 2645.26(12)
_computing_cell_refinement
;
SAINT (Bruker, 2004)
;
_computing_data_collection
;
APEX2 (Bruker, 2004)
;
_computing_data_reduction
;
SAINT (Bruker, 2004)
;
_computing_molecular_graphics
;
PLATON (Spek, 2009) and Mercury (Macrae <i>et al.</i>, 2008)
;
_computing_publication_material
;
SHELXL97 (Sheldrick, 2008), PLATON (Spek, 2009) and publCIF
(Westrip, 2010)
;
_computing_structure_refinement
;
SHELXL97 (Sheldrick, 2008)
;
_computing_structure_solution
;
SHELXS97 (Sheldrick, 2008)
;
_diffrn_ambient_temperature 296
_diffrn_measured_fraction_theta_full 0.999
_diffrn_measured_fraction_theta_max 0.999
_diffrn_measurement_device_type 'Bruker Kappa APEXII CCD'
_diffrn_measurement_method '\w and \f scan'
_diffrn_radiation_monochromator graphite
_diffrn_radiation_source 'fine-focus sealed tube'
_diffrn_radiation_type MoK\a
_diffrn_radiation_wavelength 0.71073
_diffrn_reflns_av_R_equivalents 0.0215
_diffrn_reflns_av_sigmaI/netI 0.0175
_diffrn_reflns_limit_h_max 42
_diffrn_reflns_limit_h_min -40
_diffrn_reflns_limit_k_max 7
_diffrn_reflns_limit_k_min -9
_diffrn_reflns_limit_l_max 16
_diffrn_reflns_limit_l_min -18
_diffrn_reflns_number 14972
_diffrn_reflns_reduction_process
;
;
_diffrn_reflns_theta_full 29.24
_diffrn_reflns_theta_max 29.24
_diffrn_reflns_theta_min 2.66
_diffrn_standards_number 0
_exptl_absorpt_coefficient_mu 0.265
_exptl_absorpt_correction_T_max 0.949
_exptl_absorpt_correction_T_min 0.925
_exptl_absorpt_correction_type multi-scan
_exptl_absorpt_process_details
;
(SADABS; Bruker, 2004)
;
_exptl_crystal_colour colourless
_exptl_crystal_density_diffrn 1.498
_exptl_crystal_density_method 'Not Measured'
_exptl_crystal_description prism
_exptl_crystal_F_000 1248
_exptl_crystal_size_max 0.30
_exptl_crystal_size_mid 0.20
_exptl_crystal_size_min 0.20
_refine_diff_density_max 0.310
_refine_diff_density_min -0.250
_refine_ls_extinction_method none
_refine_ls_goodness_of_fit_ref 1.055
_refine_ls_hydrogen_treatment constr
_refine_ls_matrix_type full
_refine_ls_number_parameters 182
_refine_ls_number_reflns 3580
_refine_ls_number_restraints 0
_refine_ls_restrained_S_all 1.055
_refine_ls_R_factor_all 0.0449
_refine_ls_R_factor_gt 0.0365
_refine_ls_shift/su_max 0.001
_refine_ls_shift/su_mean 0.000
_refine_ls_structure_factor_coef Fsqd
_refine_ls_weighting_details 'calc w=1/[\s^2^(Fo^2^)+(0.0552P)^2^+1.4509P] where P=(Fo^2^+2Fc^2^)/3'
_refine_ls_weighting_scheme calc
_refine_ls_wR_factor_gt 0.1027
_refine_ls_wR_factor_ref 0.1088
_reflns_number_gt 2986
_reflns_number_total 3580
_reflns_threshold_expression I>2\s(I)
_cod_data_source_file su5107sup1.cif
_cod_data_source_block I
_cod_original_cell_volume 2645.27(12)
_cod_original_sg_symbol_H-M 'C 2/c'
_cod_original_formula_sum 'C11 H14 N4 O4 S1'
_cod_database_code 2240703
_cod_database_fobs_code 2240703

loop_
_symmetry_equiv_pos_site_id
_symmetry_equiv_pos_as_xyz
1 x,y,z
2 -x,y,1/2-z
3 -x,-y,-z
4 x,-y,1/2+z
5 1/2+x,1/2+y,z
6 1/2-x,1/2+y,1/2-z
7 1/2-x,1/2-y,-z
8 1/2+x,1/2-y,1/2+z

loop_
_atom_site_aniso_label
_atom_site_aniso_U_11
_atom_site_aniso_U_22
_atom_site_aniso_U_33
_atom_site_aniso_U_12
_atom_site_aniso_U_13
_atom_site_aniso_U_23
S1 0.0285(2) 0.0340(2) 0.0570(2) -0.00210(10) 0.00950(10) -0.0001(2)
O2 0.0284(5) 0.0346(5) 0.0788(8) -0.0014(4) 0.0105(5) 0.0016(5)
O3 0.0434(6) 0.0332(6) 0.0928(10) 0.0018(5) 0.0154(6) 0.0087(6)
O4 0.0459(6) 0.0783(9) 0.0554(7) -0.0116(6) 0.0117(5) -0.0091(6)
C7 0.0265(6) 0.0356(7) 0.0519(8) -0.0021(5) 0.0053(5) 0.0004(6)
C8 0.0409(8) 0.0524(10) 0.0600(10) -0.0048(7) 0.0094(7) -0.0104(8)
C9 0.0469(9) 0.0889(15) 0.0554(10) -0.0014(10) 0.0140(8) -0.0057(10)
C10 0.0336(7) 0.0877(15) 0.0618(11) -0.0043(8) 0.0039(7) 0.0239(10)
C11 0.0458(9) 0.0518(11) 0.0791(13) -0.0138(8) -0.0004(8) 0.0191(9)
C12 0.0411(7) 0.0379(8) 0.0638(10) -0.0056(6) 0.0047(7) -0.0005(7)
C13 0.0533(11) 0.149(3) 0.0824(15) -0.0176(14) 0.0114(10) 0.0509(16)
O1 0.0415(5) 0.0209(5) 0.0767(8) 0.0010(4) 0.0104(5) 0.0001(5)
N1 0.0338(5) 0.0190(5) 0.0395(6) -0.0006(4) 0.0066(4) 0.0008(4)
N2 0.0333(5) 0.0271(6) 0.0552(7) 0.0018(4) 0.0092(5) 0.0027(5)
N3 0.0307(5) 0.0221(5) 0.0417(6) -0.0022(4) 0.0061(4) 0.0018(4)
N6 0.0353(6) 0.0269(6) 0.0665(8) -0.0041(5) 0.0126(6) -0.0005(5)
C2 0.0332(6) 0.0244(6) 0.0293(6) -0.0003(5) 0.0042(4) 0.0014(4)
C4 0.0346(6) 0.0230(6) 0.0388(6) 0.0009(5) 0.0040(5) 0.0010(5)
C5 0.0316(6) 0.0256(6) 0.0462(7) 0.0008(5) 0.0068(5) 0.0001(5)
C6 0.0328(6) 0.0261(6) 0.0338(6) -0.0020(5) 0.0055(5) 0.0008(5)

loop_
_atom_site_type_symbol
_atom_site_label
_atom_site_fract_x
_atom_site_fract_y
_atom_site_fract_z
_atom_site_U_iso_or_equiv
_atom_site_thermal_displace_type
_atom_site_calc_flag
_atom_site_refinement_flags
_atom_site_occupancy
S S1 0.372580(10) 0.33503(6) 0.60709(3) 0.03950(10) Uani . . 1.000
O O2 0.41787(3) 0.26937(17) 0.63677(10) 0.0469(4) Uani . . 1.000
O O3 0.36871(4) 0.55423(17) 0.61453(11) 0.0559(4) Uani . . 1.000
O O4 0.35526(4) 0.2530(2) 0.50899(10) 0.0594(4) Uani . . 1.000
C C7 0.34167(4) 0.2292(2) 0.69886(12) 0.0379(4) Uani . . 1.000
C C8 0.33328(5) 0.3414(3) 0.78333(14) 0.0508(5) Uani . . 1.000
C C9 0.30882(6) 0.2558(4) 0.85489(15) 0.0631(7) Uani . . 1.000
C C10 0.29210(5) 0.0608(4) 0.84233(15) 0.0611(7) Uani . . 1.000
C C11 0.30171(6) -0.0499(3) 0.75883(16) 0.0595(6) Uani . . 1.000
C C12 0.32634(5) 0.0315(3) 0.68668(14) 0.0477(5) Uani . . 1.000
C C13 0.26346(7) -0.0295(5) 0.9167(2) 0.0946(12) Uani . . 1.000
O O1 0.52384(3) 0.28686(15) 0.61202(10) 0.0461(4) Uani . . 1.000
N N1 0.50945(3) 0.88937(16) 0.62432(8) 0.0306(3) Uani . . 1.000
N N2 0.43613(4) 0.84071(18) 0.63472(10) 0.0382(3) Uani . . 1.000
N N3 0.48173(3) 0.56345(16) 0.62787(9) 0.0314(3) Uani . . 1.000
N N6 0.58157(4) 0.95420(18) 0.60830(11) 0.0424(4) Uani . . 1.000
C C2 0.47500(4) 0.76549(19) 0.62867(9) 0.0289(3) Uani . . 1.000
C C4 0.52230(4) 0.4758(2) 0.61702(10) 0.0321(3) Uani . . 1.000
C C5 0.55713(4) 0.6088(2) 0.61103(11) 0.0343(4) Uani . . 1.000
C C6 0.55075(4) 0.8158(2) 0.61406(10) 0.0308(3) Uani . . 1.000
H H8 0.34390 0.47360 0.79230 0.0610 Uiso calc R 1.000
H H9 0.30360 0.33110 0.91220 0.0760 Uiso calc R 1.000
H H11 0.29140 -0.18290 0.75060 0.0710 Uiso calc R 1.000
H H12 0.33250 -0.04600 0.63080 0.0570 Uiso calc R 1.000
H H13A 0.23360 0.00590 0.89590 0.1420 Uiso calc R 1.000
H H13B 0.27210 0.02330 0.98400 0.1420 Uiso calc R 1.000
H H13C 0.26650 -0.17530 0.91740 0.1420 Uiso calc R 1.000
H H1 0.50570 1.01900 0.62810 0.0370 Uiso calc R 1.000
H H2A 0.41430 0.76020 0.63830 0.0460 Uiso calc R 1.000
H H2B 0.43230 0.97070 0.63510 0.0460 Uiso calc R 1.000
H H3 0.46010 0.48390 0.63430 0.0380 Uiso calc R 1.000
H H5 0.58480 0.55720 0.60500 0.0410 Uiso calc R 1.000
H H6A 0.60780 0.91650 0.60220 0.0510 Uiso calc R 1.000
H H6B 0.57530 1.08180 0.61070 0.0510 Uiso calc R 1.000

loop_
_atom_type_symbol
_atom_type_description
_atom_type_scat_dispersion_real
_atom_type_scat_dispersion_imag
_atom_type_scat_source
S S 0.1246 0.1234 'International Tables Vol C Tables 4.2.6.8 and 6.1.1.4'
O O 0.0106 0.0060 'International Tables Vol C Tables 4.2.6.8 and 6.1.1.4'
N N 0.0061 0.0033 'International Tables Vol C Tables 4.2.6.8 and 6.1.1.4'
H H 0.0000 0.0000 'International Tables Vol C Tables 4.2.6.8 and 6.1.1.4'
C C 0.0033 0.0016 'International Tables Vol C Tables 4.2.6.8 and 6.1.1.4'

loop_
_geom_angle_atom_site_label_1
_geom_angle_atom_site_label_2
_geom_angle_atom_site_label_3
_geom_angle
_geom_angle_publ_flag
O2 S1 O3 110.84(7) no
O2 S1 O4 111.93(7) no
O2 S1 C7 105.89(7) no
O3 S1 O4 113.91(8) no
O3 S1 C7 106.83(7) no
O4 S1 C7 106.91(7) no
C2 N1 C6 122.36(11) no
C2 N3 C4 123.20(10) no
C6 N1 H1 119.00 no
C2 N1 H1 119.00 no
C2 N2 H2B 120.00 no
H2A N2 H2B 120.00 no
C2 N2 H2A 120.00 no
C4 N3 H3 118.00 no
C2 N3 H3 118.00 no
C6 N6 H6A 120.00 no
H6A N6 H6B 120.00 no
C6 N6 H6B 120.00 no
S1 C7 C12 119.60(12) no
C8 C7 C12 119.99(15) no
S1 C7 C8 120.41(11) no
C7 C8 C9 119.68(18) no
C8 C9 C10 121.11(19) no
C11 C10 C13 120.3(2) no
C9 C10 C13 121.5(2) no
C9 C10 C11 118.19(18) no
C10 C11 C12 121.79(19) no
C7 C12 C11 119.19(17) no
C9 C8 H8 120.00 no
C7 C8 H8 120.00 no
C10 C9 H9 119.00 no
C8 C9 H9 119.00 no
C10 C11 H11 119.00 no
C12 C11 H11 119.00 no
C11 C12 H12 120.00 no
C7 C12 H12 120.00 no
C10 C13 H13C 109.00 no
H13B C13 H13C 109.00 no
C10 C13 H13A 109.00 no
C10 C13 H13B 109.00 no
H13A C13 H13C 109.00 no
H13A C13 H13B 110.00 no
N1 C2 N3 118.20(11) no
N1 C2 N2 120.67(12) no
N2 C2 N3 121.13(11) no
N3 C4 C5 116.98(11) no
O1 C4 C5 125.95(12) no
O1 C4 N3 117.07(11) no
C4 C5 C6 120.20(12) no
N1 C6 N6 116.28(12) no
N1 C6 C5 118.97(11) no
N6 C6 C5 124.76(12) no
C4 C5 H5 120.00 no
C6 C5 H5 120.00 no

loop_
_geom_bond_atom_site_label_1
_geom_bond_atom_site_label_2
_geom_bond_distance
_geom_bond_publ_flag
S1 O2 1.4728(10) no
S1 O3 1.4462(12) no
S1 O4 1.4444(14) no
S1 C7 1.7628(15) no
O1 C4 1.2416(16) no
N1 C6 1.3835(16) no
N1 C2 1.3442(16) no
N2 C2 1.3077(18) no
N3 C2 1.3410(16) no
N3 C4 1.3994(16) no
N6 C6 1.3228(18) no
N1 H1 0.8600 no
N2 H2A 0.8600 no
N2 H2B 0.8600 no
N3 H3 0.8600 no
N6 H6B 0.8600 no
N6 H6A 0.8600 no
C7 C12 1.383(2) no
C7 C8 1.381(2) no
C8 C9 1.389(3) no
C9 C10 1.382(4) no
C10 C13 1.511(3) no
C10 C11 1.376(3) no
C11 C12 1.388(3) no
C8 H8 0.9300 no
C9 H9 0.9300 no
C11 H11 0.9300 no
C12 H12 0.9300 no
C13 H13C 0.9600 no
C13 H13A 0.9600 no
C13 H13B 0.9600 no
C4 C5 1.3932(18) no
C5 C6 1.3725(19) no
C5 H5 0.9300 no

loop_
_geom_contact_atom_site_label_1
_geom_contact_atom_site_label_2
_geom_contact_distance
_geom_contact_site_symmetry_2
_geom_contact_publ_flag
S1 H2A 3.0800 . no
S1 H2B 3.0100 1_545 no
S1 H3 2.8600 . no
O1 C6 3.1973(16) 1_545 no
O1 N1 2.6515(14) 1_545 no
O1 N6 2.8201(15) 1_545 no
O1 C2 3.1894(18) 3_666 no
O2 N3 2.7689(14) . no
O2 N2 2.8669(16) 1_545 no
O3 N2 2.7935(17) . no
O4 C5 3.4031(18) 3_666 no
O4 N6 2.9498(18) 3_666 no
O4 C13 3.298(3) 4_554 no
O1 H6B 2.0800 1_545 no
O1 H1 1.8600 1_545 no
O2 H3 1.9200 . no
O2 H2B 2.0100 1_545 no
O3 H12 2.8700 1_565 no
O3 H3 2.8400 . no
O3 H8 2.6000 . no
O3 H2A 1.9500 . no
O4 H5 2.8000 3_666 no
O4 H13C 2.9100 4_554 no
O4 H6A 2.2500 3_666 no
O4 H12 2.6800 . no
N1 O1 2.6515(14) 1_565 no
N1 C2 3.3319(16) 2_656 no
N2 O3 2.7935(17) . no
N2 O2 2.8669(16) 1_565 no
N2 C6 3.2886(19) 2_656 no
N3 C5 3.4276(18) 3_666 no
N3 O2 2.7689(14) . no
N3 N3 3.2844(17) 2_656 no
N3 C4 3.4212(18) 2_656 no
N3 C4 3.2207(18) 3_666 no
N6 O1 2.8201(15) 1_565 no
N6 O4 2.9498(18) 3_666 no
C2 N1 3.3319(16) 2_656 no
C2 C2 3.3868(17) 2_656 no
C2 C6 3.5776(18) 2_656 no
C2 O1 3.1894(18) 3_666 no
C4 N3 3.2207(18) 3_666 no
C4 C4 3.2446(18) 3_666 no
C4 N3 3.4212(18) 2_656 no
C5 N3 3.4276(18) 3_666 no
C5 O4 3.4031(18) 3_666 no
C6 N2 3.2886(19) 2_656 no
C6 O1 3.1973(16) 1_565 no
C6 C2 3.5776(18) 2_656 no
C13 O4 3.298(3) 4_555 no
C4 H1 3.0400 1_545 no
C4 H6B 3.0600 1_545 no
C7 H13A 3.1000 6_556 no
C12 H13B 3.0100 4_554 no
H1 H2B 2.3000 . no
H1 H6B 2.2200 . no
H1 C4 3.0400 1_565 no
H1 O1 1.8600 1_565 no
H2A H3 2.3000 . no
H2A S1 3.0800 . no
H2A O3 1.9500 . no
H2B H1 2.3000 . no
H2B S1 3.0100 1_565 no
H2B O2 2.0100 1_565 no
H3 S1 2.8600 . no
H3 H2A 2.3000 . no
H3 O2 1.9200 . no
H3 O3 2.8400 . no
H5 O4 2.8000 3_666 no
H5 H8 2.5100 2_656 no
H5 H6A 2.4600 . no
H6A O4 2.2500 3_666 no
H6A H5 2.4600 . no
H6B C4 3.0600 1_565 no
H6B H1 2.2200 . no
H6B O1 2.0800 1_565 no
H8 H5 2.5100 2_656 no
H8 O3 2.6000 . no
H9 H13B 2.4700 . no
H11 H13C 2.4100 . no
H12 O4 2.6800 . no
H12 H13B 2.5300 4_554 no
H12 O3 2.8700 1_545 no
H13A C7 3.1000 6_546 no
H13B H9 2.4700 . no
H13B C12 3.0100 4_555 no
H13B H12 2.5300 4_555 no
H13C H11 2.4100 . no
H13C O4 2.9100 4_555 no

loop_
_geom_hbond_atom_site_label_D
_geom_hbond_atom_site_label_H
_geom_hbond_atom_site_label_A
_geom_hbond_site_symmetry_A
_geom_hbond_distance_DH
_geom_hbond_distance_HA
_geom_hbond_distance_DA
_geom_hbond_angle_DHA
_geom_hbond_publ_flag
N1 H1 O1 1_565 0.86 1.86 2.6515(14) 152 yes
N2 H2A O3 . 0.86 1.95 2.7935(17) 166 yes
N2 H2B O2 1_565 0.86 2.01 2.8669(16) 175 yes
N3 H3 O2 . 0.86 1.92 2.7689(14) 169 yes
N6 H6A O4 3_666 0.86 2.25 2.9498(18) 139 yes
N6 H6B O1 1_565 0.86 2.08 2.8201(15) 143 yes

loop_
_geom_torsion_atom_site_label_1
_geom_torsion_atom_site_label_2
_geom_torsion_atom_site_label_3
_geom_torsion_atom_site_label_4
_geom_torsion
_geom_torsion_publ_flag
O2 S1 C7 C8 94.26(13) no
O2 S1 C7 C12 -84.77(13) no
O3 S1 C7 C8 -23.93(14) no
O3 S1 C7 C12 157.04(12) no
O4 S1 C7 C8 -146.24(13) no
O4 S1 C7 C12 34.72(14) no
C6 N1 C2 N2 -177.54(12) no
C6 N1 C2 N3 3.24(18) no
C2 N1 C6 N6 178.45(12) no
C2 N1 C6 C5 -1.84(19) no
C2 N3 C4 O1 -176.29(13) no
C2 N3 C4 C5 2.62(19) no
C4 N3 C2 N2 177.12(12) no
C4 N3 C2 N1 -3.67(18) no
S1 C7 C12 C11 -179.44(13) no
S1 C7 C8 C9 179.93(13) no
C12 C7 C8 C9 -1.0(2) no
C8 C7 C12 C11 1.5(2) no
C7 C8 C9 C10 -1.0(3) no
C8 C9 C10 C13 -176.68(19) no
C8 C9 C10 C11 2.4(3) no
C13 C10 C11 C12 177.18(19) no
C9 C10 C11 C12 -2.0(3) no
C10 C11 C12 C7 0.0(3) no
O1 C4 C5 C6 177.72(14) no
N3 C4 C5 C6 -1.1(2) no
C4 C5 C6 N6 -179.57(14) no
C4 C5 C6 N1 0.8(2) no
